data_1505843
loop_
_publ_author_name
'Ros, Abel'
'Magriz, Antonio'
'Dietrich, Hansj\"org'
'Fern\'andez, Rosario'
'Alvarez, Eleuterio'
'Lassaletta, Jos\'e M'

_publ_section_title
;
 Enantioselective synthesis of vicinal halohydrins via dynamic kinetic
 resolution.
;
_journal_issue 1
_journal_name_full 'Organic letters'
_journal_page_first 127
_journal_page_last 130
_journal_paper_doi 10.1021/ol052821k
_journal_volume 8
_journal_year 2006
_chemical_absolute_configuration ad
_chemical_formula_moiety 'C10 H11 Br O'
_chemical_formula_sum 'C10 H11 Br O'
_chemical_formula_weight 227.10
_chemical_name_systematic
; 
 ? 
;
_space_group_IT_number 4
_symmetry_cell_setting monoclinic
_symmetry_space_group_name_Hall 'P 2yb'
_symmetry_space_group_name_H-M 'P 1 21 1'
_atom_sites_solution_hydrogens geom
_atom_sites_solution_primary direct
_atom_sites_solution_secondary difmap
_audit_creation_method SHELXL-97
_cell_angle_alpha 90.00
_cell_angle_beta 102.305(3)
_cell_angle_gamma 90.00
_cell_formula_units_Z 2
_cell_length_a 7.7125(8)
_cell_length_b 5.1434(5)
_cell_length_c 11.7032(11)
_cell_measurement_reflns_used 4685
_cell_measurement_temperature 100(2)
_cell_measurement_theta_max 29.43
_cell_measurement_theta_min 2.70
_cell_volume 453.58(8)
_computing_cell_refinement 'SAINT+ v. 6.04 (Bruker-AXS, 2001)'
_computing_data_collection 'SMART v. 5.625 (Bruker-AXS, 2001)'
_computing_data_reduction 'SAINT+ v. 6.04 (Bruker-AXS, 2001)'
_computing_molecular_graphics 'xp program, SHELXTL v. 6.10, BRUKER, 2000'
_computing_publication_material 'XCIF program, SHELXTL v.6.10, Bruker, 2000'
_computing_structure_refinement 'SHELXL-97 (Sheldrick, 1997)'
_computing_structure_solution 'SHELXS-97 (Sheldrick, 1990)'
_diffrn_ambient_temperature 100(2)
_diffrn_detector_area_resol_mean 8.26
_diffrn_measured_fraction_theta_full 0.993
_diffrn_measured_fraction_theta_max 0.993
_diffrn_measurement_device_type 'Bruker-Nonius X8Apex II CCD area detector'
_diffrn_measurement_method 'phi and omega scans with narrow frames'
_diffrn_radiation_monochromator graphite
_diffrn_radiation_source 'fine-focus sealed tube'
_diffrn_radiation_type MoK\a
_diffrn_radiation_wavelength 0.71073
_diffrn_reflns_av_R_equivalents 0.0444
_diffrn_reflns_av_sigmaI/netI 0.0476
_diffrn_reflns_limit_h_max 11
_diffrn_reflns_limit_h_min -11
_diffrn_reflns_limit_k_max 7
_diffrn_reflns_limit_k_min -7
_diffrn_reflns_limit_l_max 16
_diffrn_reflns_limit_l_min -16
_diffrn_reflns_number 9928
_diffrn_reflns_theta_full 30.53
_diffrn_reflns_theta_max 30.53
_diffrn_reflns_theta_min 3.54
_diffrn_standards_decay_% 'no decay'
_exptl_absorpt_coefficient_mu 4.477
_exptl_absorpt_correction_T_max 0.7446
_exptl_absorpt_correction_T_min 0.3033
_exptl_absorpt_correction_type multi-scan
_exptl_absorpt_process_details
; 
 SADABS v. 2.03: Area-Detector Absorption Correction.
 (1997-2001) Bruker-AXS within SAINT+ package, v. 6.04
;
_exptl_crystal_colour colourless
_exptl_crystal_density_diffrn 1.663
_exptl_crystal_density_method 'not measured'
_exptl_crystal_description needle
_exptl_crystal_F_000 228
_exptl_crystal_size_max 0.35
_exptl_crystal_size_mid 0.07
_exptl_crystal_size_min 0.07
_refine_diff_density_max 1.600
_refine_diff_density_min -1.922
_refine_diff_density_rms 0.180
_refine_ls_abs_structure_details 'Flack H D (1983), Acta Cryst. A39, 876-881'
_refine_ls_abs_structure_Flack 0.016(16)
_refine_ls_extinction_method none
_refine_ls_goodness_of_fit_ref 1.059
_refine_ls_hydrogen_treatment constr
_refine_ls_matrix_type full
_refine_ls_number_parameters 109
_refine_ls_number_reflns 2753
_refine_ls_number_restraints 1
_refine_ls_restrained_S_all 1.059
_refine_ls_R_factor_all 0.0455
_refine_ls_R_factor_gt 0.0413
_refine_ls_shift/su_max 0.001
_refine_ls_shift/su_mean 0.000
_refine_ls_structure_factor_coef Fsqd
_refine_ls_weighting_details 'calc w=1/[\s^2^(Fo^2^)+(0.0661P)^2^+0.0000P] where P=(Fo^2^+2Fc^2^)/3'
_refine_ls_weighting_scheme calc
_refine_ls_wR_factor_gt 0.0990
_refine_ls_wR_factor_ref 0.1007
_reflns_number_gt 2510
_reflns_number_total 2753
_reflns_threshold_expression >2sigma(I)
_cod_data_source_file ol052821ksi20051122_063344.cif
_cod_data_source_block (1S,2R)-8
_cod_depositor_comments
;
The following automatic conversions were performed:

'_symmetry_cell_setting' value 'Monoclinic' changed to 'monoclinic'
according to /home/saulius/struct/CIF-dictionaries/cif_core.dic
dictionary named 'cif_core.dic' version 2.4.1 from 2010-06-29.

Automatic conversion script
Id: cif_fix_values 1715 2011-07-08 13:25:40Z adriana 
;
_cod_original_sg_symbol_H-M P2(1)
_cod_database_code 1505843

loop_
_symmetry_equiv_pos_as_xyz
'x, y, z'
'-x, y+1/2, -z'

loop_
_atom_site_label
_atom_site_type_symbol
_atom_site_fract_x
_atom_site_fract_y
_atom_site_fract_z
_atom_site_U_iso_or_equiv
_atom_site_adp_type
_atom_site_occupancy
_atom_site_symmetry_multiplicity
_atom_site_calc_flag
_atom_site_refinement_flags
Br1 Br 0.59423(3) 0.66807(10) 0.91794(2) 0.01744(10) Uani 1 1 d .
O1 O 0.9603(3) 0.9496(5) 0.9561(2) 0.0178(5) Uani 1 1 d .
H1O H 1.0689 0.9504 0.9551 0.027 Uiso 1 1 d R
C1 C 0.8589(4) 0.9779(7) 0.8404(3) 0.0148(6) Uani 1 1 d .
H1 H 0.8897 1.1503 0.8105 0.018 Uiso 1 1 d R
C2 C 0.6605(5) 0.9778(7) 0.8364(3) 0.0169(6) Uani 1 1 d .
H2 H 0.6302 1.1372 0.8770 0.020 Uiso 1 1 d R
C3 C 0.5569(5) 0.9824(7) 0.7100(3) 0.0206(7) Uani 1 1 d .
H3A H 0.4283 0.9831 0.7095 0.025 Uiso 1 1 d R
H3B H 0.5846 1.1450 0.6723 0.025 Uiso 1 1 d R
C4 C 0.5974(5) 0.7514(7) 0.6387(3) 0.0197(7) Uani 1 1 d .
H4A H 0.5225 0.6028 0.6520 0.024 Uiso 1 1 d R
H4B H 0.5644 0.7968 0.5547 0.024 Uiso 1 1 d R
C5 C 0.7906(4) 0.6666(13) 0.6675(2) 0.0152(5) Uani 1 1 d .
C6 C 0.8460(5) 0.4761(7) 0.5988(3) 0.0198(7) Uani 1 1 d .
H6 H 0.7633 0.4060 0.5343 0.024 Uiso 1 1 d R
C7 C 1.0205(5) 0.3856(8) 0.6224(4) 0.0242(8) Uani 1 1 d .
H7 H 1.0563 0.2541 0.5753 0.029 Uiso 1 1 d R
C8 C 1.1423(5) 0.4925(8) 0.7170(4) 0.0248(8) Uani 1 1 d .
H8 H 1.2619 0.4341 0.7342 0.030 Uiso 1 1 d R
C9 C 1.0881(4) 0.6834(13) 0.7854(3) 0.0182(6) Uani 1 1 d .
H9 H 1.1719 0.7564 0.8486 0.022 Uiso 1 1 d R
C10 C 0.9120(4) 0.7697(7) 0.7626(3) 0.0144(6) Uani 1 1 d .

loop_
_atom_site_aniso_label
_atom_site_aniso_U_11
_atom_site_aniso_U_22
_atom_site_aniso_U_33
_atom_site_aniso_U_23
_atom_site_aniso_U_13
_atom_site_aniso_U_12
Br1 0.02034(14) 0.00648(13) 0.02727(17) 0.0014(2) 0.00905(10) 0.00048(19)
O1 0.0235(12) 0.0069(11) 0.0203(12) 0.0012(9) -0.0015(9) -0.0015(9)
C1 0.0195(15) 0.0050(14) 0.0192(16) 0.0006(12) 0.0025(12) -0.0015(11)
C2 0.0215(15) 0.0038(13) 0.0265(18) 0.0017(12) 0.0076(13) 0.0008(12)
C3 0.0190(16) 0.0107(16) 0.0294(19) 0.0029(14) -0.0008(13) 0.0016(13)
C4 0.0196(15) 0.0152(15) 0.0216(17) 0.0015(12) -0.0015(13) -0.0004(12)
C5 0.0193(11) 0.0095(11) 0.0168(12) 0.007(2) 0.0035(9) -0.002(2)
C6 0.0289(18) 0.0129(17) 0.0191(17) -0.0034(13) 0.0086(14) -0.0051(14)
C7 0.0318(19) 0.0150(17) 0.030(2) -0.0019(15) 0.0158(16) 0.0020(15)
C8 0.0200(17) 0.0208(19) 0.036(2) -0.0014(16) 0.0119(15) 0.0011(14)
C9 0.0176(12) 0.0141(16) 0.0225(14) 0.001(2) 0.0037(10) -0.0021(19)
C10 0.0196(15) 0.0058(12) 0.0178(15) 0.0017(12) 0.0040(12) -0.0017(11)

loop_
_atom_type_symbol
_atom_type_description
_atom_type_scat_dispersion_real
_atom_type_scat_dispersion_imag
_atom_type_scat_source
C C 0.0033 0.0016 'International Tables Vol C Tables 4.2.6.8 and 6.1.1.4'
H H 0.0000 0.0000 'International Tables Vol C Tables 4.2.6.8 and 6.1.1.4'
O O 0.0106 0.0060 'International Tables Vol C Tables 4.2.6.8 and 6.1.1.4'
Br Br -0.2901 2.4595 'International Tables Vol C Tables 4.2.6.8 and 6.1.1.4'

loop_
_geom_angle_atom_site_label_1
_geom_angle_atom_site_label_2
_geom_angle_atom_site_label_3
_geom_angle
C1 O1 H1O 109.5
O1 C1 C10 109.6(3)
O1 C1 C2 112.0(3)
C10 C1 C2 112.3(3)
O1 C1 H1 107.5
C10 C1 H1 107.6
C2 C1 H1 107.6
C1 C2 C3 110.2(3)
C1 C2 Br1 110.3(2)
C3 C2 Br1 110.1(2)
C1 C2 H2 108.7
C3 C2 H2 108.7
Br1 C2 H2 108.7
C4 C3 C2 113.2(3)
C4 C3 H3A 108.8
C2 C3 H3A 108.8
C4 C3 H3B 109.0
C2 C3 H3B 109.1
H3A C3 H3B 107.8
C5 C4 C3 114.1(3)
C5 C4 H4A 108.7
C3 C4 H4A 108.8
C5 C4 H4B 108.7
C3 C4 H4B 108.7
H4A C4 H4B 107.6
C6 C5 C10 119.4(3)
C6 C5 C4 118.8(3)
C10 C5 C4 121.8(4)
C5 C6 C7 121.6(3)
C5 C6 H6 119.3
C7 C6 H6 119.1
C6 C7 C8 118.7(4)
C6 C7 H7 120.7
C8 C7 H7 120.6
C9 C8 C7 120.0(3)
C9 C8 H8 120.1
C7 C8 H8 120.0
C8 C9 C10 121.0(4)
C8 C9 H9 119.4
C10 C9 H9 119.7
C5 C10 C9 119.3(3)
C5 C10 C1 121.7(3)
C9 C10 C1 119.0(3)

loop_
_geom_bond_atom_site_label_1
_geom_bond_atom_site_label_2
_geom_bond_distance
Br1 C2 1.979(3)
O1 C1 1.420(4)
O1 H1O 0.8400
C1 C10 1.517(5)
C1 C2 1.521(5)
C1 H1 1.0000
C2 C3 1.525(5)
C2 H2 1.0000
C3 C4 1.522(5)
C3 H3A 0.9900
C3 H3B 0.9900
C4 C5 1.520(5)
C4 H4A 0.9900
C4 H4B 0.9900
C5 C6 1.391(6)
C5 C10 1.397(5)
C6 C7 1.395(6)
C6 H6 0.9500
C7 C8 1.403(6)
C7 H7 0.9500
C8 C9 1.386(7)
C8 H8 0.9500
C9 C10 1.400(5)
C9 H9 0.9500

loop_
_geom_hbond_atom_site_label_D
_geom_hbond_atom_site_label_H
_geom_hbond_atom_site_label_A
_geom_hbond_distance_DH
_geom_hbond_distance_HA
_geom_hbond_distance_DA
_geom_hbond_angle_DHA
_geom_hbond_site_symmetry_A
O1 H1O Br1 0.84 2.93 3.616(2) 140.8 2_757

loop_
_geom_torsion_atom_site_label_1
_geom_torsion_atom_site_label_2
_geom_torsion_atom_site_label_3
_geom_torsion_atom_site_label_4
_geom_torsion
O1 C1 C2 C3 -174.6(3)
C10 C1 C2 C3 -50.7(4)
O1 C1 C2 Br1 -52.8(3)
C10 C1 C2 Br1 71.1(3)
C1 C2 C3 C4 59.2(4)
Br1 C2 C3 C4 -62.7(4)
C2 C3 C4 C5 -37.4(4)
C3 C4 C5 C6 -173.0(4)
C3 C4 C5 C10 8.7(6)
C10 C5 C6 C7 -0.2(6)
C4 C5 C6 C7 -178.5(4)
C5 C6 C7 C8 -0.7(6)
C6 C7 C8 C9 0.3(6)
C7 C8 C9 C10 0.9(7)
C6 C5 C10 C9 1.4(6)
C4 C5 C10 C9 179.7(4)
C6 C5 C10 C1 179.9(4)
C4 C5 C10 C1 -1.8(6)
C8 C9 C10 C5 -1.8(6)
C8 C9 C10 C1 179.6(4)
O1 C1 C10 C5 148.6(3)
C2 C1 C10 C5 23.4(5)
O1 C1 C10 C9 -32.9(4)
C2 C1 C10 C9 -158.1(3)

loop_
_cod_related_entry_id
_cod_related_entry_code
_cod_related_entry_database
1 21199919 ChemSpider
